data_4346091
loop_
_publ_author_name
'Cortese, Anthony J.'
'Wilkins, Branford'
'Smith, Mark D.'
'Yeon, Jeongho'
'Morrison, Gregory'
'Tran, T. Thao'
'Halasyamani, P. Shiv'
'zur Loye, Hans-Conrad'

_publ_section_title
;
 Crystal growth of four oxovanadium(IV) tartrates prepared via a mild
 two-step hydrothermal method: observation of spin-dimer behavior and
 second harmonic generation.
;
_journal_issue 8
_journal_name_full 'Inorganic chemistry'
_journal_page_first 4011
_journal_page_last 4020
_journal_paper_doi 10.1021/acs.inorgchem.5b00275
_journal_volume 54
_journal_year 2015
_chemical_absolute_configuration ad
_chemical_formula_moiety 'C8 H12 O17 Rb2 V2, H2 O'
_chemical_formula_sum 'C8 H14 O18 Rb2 V2'
_chemical_formula_weight 671.01
_space_group_crystal_system orthorhombic
_space_group_IT_number 19
_space_group_name_Hall 'P 2ac 2ab'
_space_group_name_H-M_alt 'P 21 21 21'
_atom_sites_solution_hydrogens geom
_atom_sites_solution_primary direct
_atom_sites_solution_secondary difmap
_audit_creation_date 2013-08-28
_audit_creation_method
;
  Olex2 1.2
  (compiled Apr 23 2013 17:59:47, GUI svn.r4466)
;
_cell_angle_alpha 90.00
_cell_angle_beta 90.00
_cell_angle_gamma 90.00
_cell_formula_units_Z 4
_cell_length_a 7.9061(8)
_cell_length_b 10.2647(11)
_cell_length_c 22.814(2)
_cell_measurement_reflns_used 7786
_cell_measurement_temperature 100(2)
_cell_measurement_theta_max 27.62
_cell_measurement_theta_min 2.67
_cell_volume 1851.4(3)
_computing_cell_refinement 'SAINT v6.45A (Bruker, 2003)'
_computing_data_reduction 'SAINT v6.45A (Bruker, 2003)'
_computing_molecular_graphics
;
O. V. Dolomanov, L. J. Bourhis, R. J. Gildea, J. A. K. Howard and H. Puschmann,
OLEX2: a complete structure solution, refinement and analysis program.
J. Appl. Cryst. (2009). 42, 339-341.
;
_computing_publication_material
;
O. V. Dolomanov, L. J. Bourhis, R. J. Gildea, J. A. K. Howard and H. Puschmann,
OLEX2: a complete structure solution, refinement and analysis program.
J. Appl. Cryst. (2009). 42, 339-341.
;
_computing_structure_refinement
;
SHELXL, G.M. Sheldrick, Acta Cryst.
(2008). A64, 112-122
;
_computing_structure_solution
;
SHELXS, G.M. Sheldrick, Acta Cryst.
(2008). A64, 112-122
;
_diffrn_ambient_temperature 100(2)
_diffrn_measured_fraction_theta_full 1.000
_diffrn_measured_fraction_theta_max 1.000
_diffrn_measurement_device_type 'CCD area detector'
_diffrn_measurement_method 'phi and omega scans'
_diffrn_radiation_monochromator graphite
_diffrn_radiation_type MoK\a
_diffrn_radiation_wavelength 0.71073
_diffrn_reflns_av_R_equivalents 0.0466
_diffrn_reflns_av_unetI/netI 0.0311
_diffrn_reflns_limit_h_max 10
_diffrn_reflns_limit_h_min -10
_diffrn_reflns_limit_k_max 13
_diffrn_reflns_limit_k_min -13
_diffrn_reflns_limit_l_max 30
_diffrn_reflns_limit_l_min -30
_diffrn_reflns_number 26955
_diffrn_reflns_theta_full 27.91
_diffrn_reflns_theta_max 27.91
_diffrn_reflns_theta_min 1.79
_diffrn_source 'fine-focus sealed tube'
_diffrn_source_current 30.0
_diffrn_source_power 1.2
_diffrn_source_target Mo
_diffrn_source_voltage 40.0
_exptl_absorpt_coefficient_mu 6.327
_exptl_absorpt_correction_T_max 1
_exptl_absorpt_correction_T_min 0.791986
_exptl_absorpt_correction_type multi-scan
_exptl_absorpt_process_details
;
SADABS v.2.10 (Bruker,2003) was used for absorption correction.
R(int) was 0.0580 before and 0.0406 after correction.
The Ratio of minimum to maximum transmission is 0.7920.
The \l/2 correction factor is 0.0015.
;
_exptl_crystal_colour violet
_exptl_crystal_colour_primary violet
_exptl_crystal_density_diffrn 2.407
_exptl_crystal_density_method 'not measured'
_exptl_crystal_description irregular
_exptl_crystal_F_000 1304
_exptl_crystal_size_max 0.24
_exptl_crystal_size_mid 0.22
_exptl_crystal_size_min 0.2
_refine_diff_density_max 0.665
_refine_diff_density_min -0.321
_refine_diff_density_rms 0.091
_refine_ls_abs_structure_details 'Flack H D (1983), Acta Cryst. A39, 876-881'
_refine_ls_abs_structure_Flack -0.015(5)
_refine_ls_extinction_method none
_refine_ls_goodness_of_fit_ref 1.050
_refine_ls_hydrogen_treatment mixed
_refine_ls_matrix_type full
_refine_ls_number_parameters 309
_refine_ls_number_reflns 4431
_refine_ls_number_restraints 11
_refine_ls_restrained_S_all 1.050
_refine_ls_R_factor_all 0.0270
_refine_ls_R_factor_gt 0.0238
_refine_ls_shift/su_max 0.001
_refine_ls_shift/su_mean 0.000
_refine_ls_structure_factor_coef Fsqd
_refine_ls_weighting_details 'calc w=1/[\s^2^(Fo^2^)+(0.0281P)^2^+0.3302P] where P=(Fo^2^+2Fc^2^)/3'
_refine_ls_weighting_scheme calc
_refine_ls_wR_factor_gt 0.0527
_refine_ls_wR_factor_ref 0.0543
_reflns_number_gt 4174
_reflns_number_total 4431
_reflns_threshold_expression >2sigma(I)
_cod_data_source_file ic5b00275_si_002.cif
_cod_data_source_block ac1112bs
_cod_original_cell_volume 1851.5(3)
_cod_database_code 4346091
_olex2_refinement_description
;
1. Fixed Uiso
 At 1.2 times of:
  All C(H) groups
2. Restrained distances
 O17-H17A = O17-H17B = O13-H13A = O13-H13B = O18-H18A = O18-H18B = O15-H15B =
 O15-H15A
 0.84 with sigma of 0.02
 O3-H3 = O4-H4
 0.84 with sigma of 0.02
 H15B-H15A
 1.3 with sigma of 0.02
3. Uiso/Uaniso restraints and constraints
Uiso(H17A) = Uiso(H17B)
Uiso(H18B) = Uiso(H18A)
4.a Ternary CH refined with riding coordinates:
 C2(H2), C3(H3A), C6(H6), C7(H7)
;

loop_
_space_group_symop_id
_space_group_symop_operation_xyz
1 'x, y, z'
2 '-x+1/2, -y, z+1/2'
3 'x+1/2, -y+1/2, -z'
4 '-x, y+1/2, -z+1/2'

loop_
_atom_site_label
_atom_site_type_symbol
_atom_site_fract_x
_atom_site_fract_y
_atom_site_fract_z
_atom_site_U_iso_or_equiv
_atom_site_adp_type
_atom_site_occupancy
_atom_site_symmetry_multiplicity
_atom_site_calc_flag
_atom_site_refinement_flags
Rb1 Rb 0.90103(4) 0.61212(3) 0.126155(12) 0.01196(7) Uani 1 1 d .
Rb2 Rb 0.37099(4) 0.39856(3) 0.125311(13) 0.01471(7) Uani 1 1 d .
V1 V 0.60379(7) 0.54099(5) 0.26310(2) 0.00869(10) Uani 1 1 d .
V2 V 0.30771(7) 0.49159(5) 0.47245(2) 0.00944(10) Uani 1 1 d .
O1 O 0.3649(3) 0.56346(19) 0.23371(9) 0.0108(4) Uani 1 1 d .
O2 O 0.1081(3) 0.6486(2) 0.24167(9) 0.0141(4) Uani 1 1 d .
O3 O 0.4691(3) 0.64937(19) 0.33650(9) 0.0101(4) Uani 1 1 d D
H3 H 0.471(6) 0.592(3) 0.3619(15) 0.044(14) Uiso 1 1 d D
O4 O 0.1922(3) 0.5288(2) 0.38632(8) 0.0104(4) Uani 1 1 d D
H4 H 0.107(3) 0.490(4) 0.3765(18) 0.038(12) Uiso 1 1 d D
O5 O 0.2966(3) 0.68572(19) 0.46549(9) 0.0127(4) Uani 1 1 d .
O6 O 0.2250(3) 0.8656(2) 0.41740(10) 0.0199(5) Uani 1 1 d .
O7 O 0.8059(3) 0.5253(2) 0.31442(9) 0.0125(4) Uani 1 1 d .
O8 O 0.9391(3) 0.3803(2) 0.37099(9) 0.0133(4) Uani 1 1 d .
O9 O 0.5310(3) 0.3915(2) 0.30928(9) 0.0101(4) Uani 1 1 d .
O10 O 0.5185(2) 0.4877(2) 0.42694(9) 0.0098(4) Uani 1 1 d .
O11 O 0.2981(3) 0.3064(2) 0.44737(9) 0.0122(4) Uani 1 1 d .
O12 O 0.4572(3) 0.14501(19) 0.41260(9) 0.0124(5) Uani 1 1 d .
O13 O 0.6624(3) 0.7288(2) 0.24150(10) 0.0144(5) Uani 1 1 d D
H13A H 0.741(4) 0.773(4) 0.2541(17) 0.038(13) Uiso 1 1 d D
H13B H 0.604(4) 0.785(3) 0.2259(16) 0.031(12) Uiso 1 1 d D
O14 O 0.6700(3) 0.4793(2) 0.20256(9) 0.0139(4) Uani 1 1 d .
O15 O 0.0518(3) 0.4962(2) 0.49392(10) 0.0168(5) Uani 1 1 d D
H15A H 0.007(5) 0.456(4) 0.5207(15) 0.065(18) Uiso 1 1 d D
H15B H -0.025(4) 0.534(4) 0.4762(16) 0.039(13) Uiso 1 1 d D
O16 O 0.3639(3) 0.4810(2) 0.54040(9) 0.0154(5) Uani 1 1 d .
O17 O 0.0702(3) 0.3624(2) 0.21561(11) 0.0182(5) Uani 1 1 d D
H17A H 0.051(5) 0.434(3) 0.2327(16) 0.029(8) Uiso 1 1 d D
H17B H 0.002(4) 0.314(3) 0.2315(16) 0.029(8) Uiso 1 1 d D
O18 O 0.8099(3) 0.6432(2) 0.44197(10) 0.0151(5) Uani 1 1 d D
H18A H 0.720(3) 0.606(3) 0.4408(15) 0.018(7) Uiso 1 1 d D
H18B H 0.807(5) 0.695(3) 0.4702(11) 0.018(7) Uiso 1 1 d D
C1 C 0.2523(4) 0.6277(3) 0.26139(13) 0.0108(6) Uani 1 1 d .
C2 C 0.3026(4) 0.6884(3) 0.31968(12) 0.0096(6) Uani 1 1 d .
H2 H 0.3054 0.7849 0.3138 0.012 Uiso 1 1 calc R
C3 C 0.1784(4) 0.6616(3) 0.36942(13) 0.0095(5) Uani 1 1 d .
H3A H 0.0600 0.6829 0.3573 0.011 Uiso 1 1 calc R
C4 C 0.2342(4) 0.7473(3) 0.42105(13) 0.0116(6) Uani 1 1 d .
C5 C 0.8112(4) 0.4211(3) 0.34608(12) 0.0110(6) Uani 1 1 d .
C6 C 0.6461(4) 0.3465(3) 0.35173(13) 0.0105(6) Uani 1 1 d .
H6 H 0.6692 0.2522 0.3441 0.013 Uiso 1 1 calc R
C7 C 0.5763(4) 0.3604(3) 0.41475(12) 0.0095(6) Uani 1 1 d .
H7 H 0.6700 0.3399 0.4427 0.011 Uiso 1 1 calc R
C8 C 0.4348(4) 0.2613(3) 0.42459(12) 0.0093(6) Uani 1 1 d .

loop_
_atom_site_aniso_label
_atom_site_aniso_U_11
_atom_site_aniso_U_22
_atom_site_aniso_U_33
_atom_site_aniso_U_23
_atom_site_aniso_U_13
_atom_site_aniso_U_12
Rb1 0.01099(14) 0.01189(13) 0.01299(13) -0.00025(11) 0.00088(12) -0.00007(11)
Rb2 0.01703(15) 0.01357(13) 0.01354(13) 0.00093(12) -0.00252(12) 0.00232(11)
V1 0.0091(3) 0.0080(2) 0.0090(2) -0.00020(18) 0.00069(19) 0.00007(19)
V2 0.0099(2) 0.0102(2) 0.0082(2) 0.00039(19) 0.00007(19) 0.00097(19)
O1 0.0100(11) 0.0121(10) 0.0103(9) -0.0011(8) -0.0004(8) -0.0001(8)
O2 0.0104(11) 0.0195(11) 0.0125(10) 0.0007(8) -0.0014(9) 0.0007(9)
O3 0.0100(11) 0.0092(10) 0.0110(10) 0.0025(8) 0.0000(8) -0.0004(8)
O4 0.0102(11) 0.0086(9) 0.0124(10) 0.0009(8) -0.0016(8) -0.0021(8)
O5 0.0164(12) 0.0107(10) 0.0111(10) -0.0016(8) -0.0003(9) -0.0001(9)
O6 0.0323(15) 0.0111(11) 0.0163(11) -0.0002(9) 0.0023(10) 0.0031(10)
O7 0.0102(11) 0.0099(10) 0.0174(10) 0.0026(8) -0.0015(9) -0.0031(9)
O8 0.0095(10) 0.0126(10) 0.0178(10) 0.0006(9) -0.0012(9) 0.0008(8)
O9 0.0109(10) 0.0092(10) 0.0102(10) 0.0010(8) -0.0015(8) -0.0014(9)
O10 0.0083(10) 0.0083(10) 0.0130(10) -0.0008(8) 0.0015(8) -0.0005(8)
O11 0.0115(11) 0.0108(10) 0.0143(10) 0.0012(8) 0.0015(9) -0.0003(9)
O12 0.0139(12) 0.0093(10) 0.0138(11) 0.0004(8) 0.0003(9) -0.0016(8)
O13 0.0133(12) 0.0102(11) 0.0198(11) 0.0037(9) -0.0049(10) 0.0009(9)
O14 0.0175(11) 0.0103(10) 0.0139(10) 0.0013(8) 0.0027(9) 0.0027(9)
O15 0.0135(12) 0.0219(12) 0.0149(11) 0.0075(10) 0.0039(9) 0.0021(10)
O16 0.0147(12) 0.0188(11) 0.0125(10) 0.0014(9) -0.0004(8) 0.0009(9)
O17 0.0139(13) 0.0147(12) 0.0260(13) -0.0010(10) -0.0024(10) -0.0026(9)
O18 0.0129(12) 0.0185(12) 0.0140(11) -0.0051(9) -0.0010(10) -0.0011(9)
C1 0.0135(15) 0.0073(13) 0.0115(13) 0.0054(11) 0.0005(12) -0.0042(11)
C2 0.0095(15) 0.0084(13) 0.0109(13) 0.0022(11) -0.0006(11) 0.0005(12)
C3 0.0079(13) 0.0086(13) 0.0120(13) 0.0000(11) 0.0013(12) 0.0011(10)
C4 0.0114(16) 0.0113(14) 0.0120(13) -0.0019(12) 0.0048(12) 0.0010(11)
C5 0.0132(16) 0.0099(14) 0.0099(13) -0.0047(11) 0.0011(12) -0.0004(12)
C6 0.0134(16) 0.0074(13) 0.0107(13) -0.0012(11) 0.0004(11) 0.0016(11)
C7 0.0089(15) 0.0103(13) 0.0092(13) 0.0002(10) -0.0024(11) 0.0003(11)
C8 0.0093(15) 0.0107(14) 0.0079(12) 0.0043(11) -0.0008(11) -0.0003(11)

loop_
_atom_type_symbol
_atom_type_description
_atom_type_scat_dispersion_real
_atom_type_scat_dispersion_imag
_atom_type_scat_source
C C 0.0033 0.0016 'International Tables Vol C Tables 4.2.6.8 and 6.1.1.4'
H H 0.0000 0.0000 'International Tables Vol C Tables 4.2.6.8 and 6.1.1.4'
Rb Rb -0.9393 2.9676 'International Tables Vol C Tables 4.2.6.8 and 6.1.1.4'
O O 0.0106 0.0060 'International Tables Vol C Tables 4.2.6.8 and 6.1.1.4'
V V 0.3005 0.5294 'International Tables Vol C Tables 4.2.6.8 and 6.1.1.4'

loop_
_geom_angle_atom_site_label_1
_geom_angle_atom_site_label_2
_geom_angle_atom_site_label_3
_geom_angle
_geom_angle_site_symmetry_1
_geom_angle_site_symmetry_3
V1 Rb1 Rb2 114.780(11) . 1_655
O2 Rb1 Rb2 67.25(4) 1_655 1_655
O2 Rb1 V1 70.68(4) 1_655 .
O2 Rb1 O13 66.55(6) 1_655 .
O2 Rb1 O17 53.31(5) 1_655 1_655
O2 Rb1 C8 131.80(6) 1_655 4_655
O6 Rb1 Rb2 81.41(5) 4_645 1_655
O6 Rb1 V1 84.59(5) 4_645 .
O6 Rb1 O2 125.05(6) 4_645 1_655
O6 Rb1 O8 160.91(6) 4_645 4_755
O6 Rb1 O11 101.86(6) 4_645 4_655
O6 Rb1 O12 70.79(6) 4_645 4_655
O6 Rb1 O13 112.13(6) 4_645 .
O6 Rb1 O17 72.22(6) 4_645 1_655
O6 Rb1 C8 90.49(7) 4_645 4_655
O8 Rb1 Rb2 95.88(4) 4_755 1_655
O8 Rb1 V1 113.36(4) 4_755 .
O8 Rb1 O2 69.78(6) 4_755 1_655
O8 Rb1 O11 68.45(6) 4_755 4_655
O8 Rb1 O13 84.06(5) 4_755 .
O8 Rb1 O17 119.21(6) 4_755 1_655
O8 Rb1 C8 85.47(6) 4_755 4_655
O11 Rb1 Rb2 140.88(4) 4_655 1_655
O11 Rb1 V1 104.33(4) 4_655 .
O11 Rb1 O2 131.09(5) 4_655 1_655
O11 Rb1 O13 84.84(5) 4_655 .
O11 Rb1 O17 170.95(6) 4_655 1_655
O11 Rb1 C8 23.08(6) 4_655 4_655
O12 Rb1 Rb2 150.81(4) 4_655 1_655
O12 Rb1 V1 72.12(4) 4_655 .
O12 Rb1 O2 137.15(6) 4_655 1_655
O12 Rb1 O8 107.42(6) 4_655 4_755
O12 Rb1 O11 43.31(5) 4_655 4_655
O12 Rb1 O13 70.62(6) 4_655 .
O12 Rb1 O17 127.66(6) 4_655 1_655
O12 Rb1 C8 22.18(6) 4_655 4_655
O13 Rb1 Rb2 130.57(4) . 1_655
O13 Rb1 V1 30.91(4) . .
O13 Rb1 O17 91.05(5) . 1_655
O14 Rb1 Rb2 108.03(4) . 1_655
O14 Rb1 V1 19.85(4) . .
O14 Rb1 O2 83.00(6) . 1_655
O14 Rb1 O6 64.80(6) . 4_645
O14 Rb1 O8 133.17(6) . 4_755
O14 Rb1 O11 108.46(6) . 4_655
O14 Rb1 O12 68.27(6) . 4_655
O14 Rb1 O13 49.75(5) . .
O14 Rb1 O17 63.00(6) . 1_655
O14 Rb1 C8 85.47(7) . 4_655
O16 Rb1 Rb2 42.95(4) 2_664 1_655
O16 Rb1 V1 149.23(4) 2_664 .
O16 Rb1 O2 106.02(6) 2_664 1_655
O16 Rb1 O6 72.37(6) 2_664 4_645
O16 Rb1 O8 92.70(6) 2_664 4_755
O16 Rb1 O11 100.25(6) 2_664 4_655
O16 Rb1 O12 116.82(6) 2_664 4_655
O16 Rb1 O13 172.53(6) 2_664 .
O16 Rb1 O14 132.05(6) 2_664 .
O16 Rb1 O17 84.66(6) 2_664 1_655
O16 Rb1 C8 116.15(6) 2_664 4_655
O17 Rb1 Rb2 46.30(4) 1_655 1_655
O17 Rb1 V1 68.73(4) 1_655 .
C8 Rb1 Rb2 159.04(5) 4_655 1_655
C8 Rb1 V1 83.37(5) 4_655 .
C8 Rb1 O13 70.39(6) 4_655 .
C8 Rb1 O17 148.05(6) 4_655 1_655
O1 Rb2 O6 108.17(5) . 4_645
O1 Rb2 O12 76.64(6) . 4_655
O1 Rb2 O13 64.22(5) . 4_645
O1 Rb2 O14 52.04(6) . .
O1 Rb2 O15 125.27(6) . 2_564
O1 Rb2 O17 61.16(6) . .
O1 Rb2 O18 144.22(6) . 4_645
O1 Rb2 C2 93.59(6) . 4_645
O1 Rb2 C4 119.61(6) . 4_645
O3 Rb2 O1 104.48(6) 4_645 .
O3 Rb2 O6 66.11(6) 4_645 4_645
O3 Rb2 O12 127.99(6) 4_645 4_655
O3 Rb2 O13 49.75(6) 4_645 4_645
O3 Rb2 O14 74.74(6) 4_645 .
O3 Rb2 O15 118.39(6) 4_645 2_564
O3 Rb2 O17 91.59(6) 4_645 .
O3 Rb2 O18 69.19(6) 4_645 4_645
O3 Rb2 C2 22.79(6) 4_645 4_645
O3 Rb2 C4 49.93(6) 4_645 4_645
O6 Rb2 O13 105.81(5) 4_645 4_645
O6 Rb2 O18 101.18(6) 4_645 4_645
O6 Rb2 C2 49.97(6) 4_645 4_645
O6 Rb2 C4 19.51(6) 4_645 4_645
O12 Rb2 O6 64.56(6) 4_655 4_645
O12 Rb2 O13 134.59(5) 4_655 4_645
O12 Rb2 O14 65.68(6) 4_655 .
O12 Rb2 O15 50.76(6) 4_655 2_564
O12 Rb2 O17 128.79(6) 4_655 .
O12 Rb2 O18 136.03(6) 4_655 4_645
O12 Rb2 C2 106.39(6) 4_655 4_645
O12 Rb2 C4 83.56(6) 4_655 4_645
O13 Rb2 C2 56.88(6) 4_645 4_645
O13 Rb2 C4 95.97(6) 4_645 4_645
O14 Rb2 O6 57.31(5) . 4_645
O14 Rb2 O13 72.21(5) . 4_645
O14 Rb2 O15 107.24(6) . 2_564
O14 Rb2 O17 103.71(6) . .
O14 Rb2 O18 143.43(6) . 4_645
O14 Rb2 C2 53.61(6) . 4_645
O14 Rb2 C4 67.74(6) . 4_645
O15 Rb2 O6 65.56(6) 2_564 4_645
O15 Rb2 O13 168.11(6) 2_564 4_645
O15 Rb2 O18 85.27(6) 2_564 4_645
O15 Rb2 C2 112.81(6) 2_564 4_645
O15 Rb2 C4 73.28(6) 2_564 4_645
O16 Rb2 O1 107.13(6) 2_564 .
O16 Rb2 O3 144.75(6) 2_564 4_645
O16 Rb2 O6 116.74(6) 2_564 4_645
O16 Rb2 O12 75.07(6) 2_564 4_655
O16 Rb2 O13 136.68(6) 2_564 4_645
O16 Rb2 O14 138.51(6) 2_564 .
O16 Rb2 O15 51.18(6) 2_564 2_564
O16 Rb2 O17 90.21(6) 2_564 .
O16 Rb2 O18 76.07(6) 2_564 4_645
O16 Rb2 C2 158.82(6) 2_564 4_645
O16 Rb2 C4 121.77(6) 2_564 4_645
O17 Rb2 O6 153.03(6) . 4_645
O17 Rb2 O13 47.39(6) . 4_645
O17 Rb2 O15 141.36(6) . 2_564
O17 Rb2 O18 83.45(6) . 4_645
O17 Rb2 C2 104.00(6) . 4_645
O17 Rb2 C4 141.44(6) . 4_645
O18 Rb2 O13 88.64(5) 4_645 4_645
O18 Rb2 C2 89.82(6) 4_645 4_645
O18 Rb2 C4 84.22(6) 4_645 4_645
C2 Rb2 C4 39.60(6) 4_645 4_645
Rb2 V1 Rb1 73.521(13) . .
O1 V1 Rb1 105.74(6) . .
O1 V1 Rb2 48.51(6) . .
O1 V1 O3 75.54(8) . .
O1 V1 O13 91.39(9) . .
O3 V1 Rb1 139.91(5) . .
O3 V1 Rb2 123.51(6) . .
O7 V1 Rb1 90.15(6) . .
O7 V1 Rb2 144.94(6) . .
O7 V1 O1 163.28(9) . .
O7 V1 O3 89.00(8) . .
O7 V1 O13 92.08(9) . .
O9 V1 Rb1 138.07(6) . .
O9 V1 Rb2 90.07(6) . .
O9 V1 O1 89.62(8) . .
O9 V1 O3 81.31(8) . .
O9 V1 O7 81.66(8) . .
O9 V1 O13 160.15(9) . .
O13 V1 Rb1 60.22(7) . .
O13 V1 Rb2 105.35(7) . .
O13 V1 O3 79.76(9) . .
O14 V1 Rb1 37.32(8) . .
O14 V1 Rb2 46.97(8) . .
O14 V1 O1 93.69(10) . .
O14 V1 O3 167.89(10) . .
O14 V1 O7 102.26(11) . .
O14 V1 O9 104.51(10) . .
O14 V1 O13 95.21(10) . .
O4 V2 Rb2 126.43(6) . 2_565
O5 V2 Rb2 76.63(6) . 2_565
O5 V2 O4 74.81(8) . .
O5 V2 O15 87.31(9) . .
O10 V2 Rb2 141.31(6) . 2_565
O10 V2 O4 83.31(8) . .
O10 V2 O5 90.90(9) . .
O10 V2 O11 81.98(9) . .
O10 V2 O15 161.68(9) . .
O11 V2 Rb2 121.11(6) . 2_565
O11 V2 O4 83.86(8) . .
O11 V2 O5 158.18(8) . .
O11 V2 O15 93.02(9) . .
O15 V2 Rb2 55.61(7) . 2_565
O15 V2 O4 78.63(9) . .
O16 V2 Rb2 42.82(8) . 2_565
O16 V2 O4 169.21(10) . .
O16 V2 O5 98.93(10) . .
O16 V2 O10 105.83(10) . .
O16 V2 O11 102.85(10) . .
O16 V2 O15 92.46(10) . .
V1 O1 Rb2 101.21(8) . .
C1 O1 Rb2 135.40(18) . .
C1 O1 V1 123.24(19) . .
C1 O2 Rb1 139.87(19) . 1_455
Rb2 O3 H3 114(3) 4_655 .
V1 O3 Rb2 115.84(8) . 4_655
V1 O3 H3 99(3) . .
C2 O3 Rb2 103.22(15) . 4_655
C2 O3 V1 111.76(16) . .
C2 O3 H3 114(3) . .
V2 O4 H4 120(3) . .
C3 O4 V2 116.15(17) . .
C3 O4 H4 109(3) . .
C4 O5 V2 124.47(19) . .
Rb1 O6 Rb2 98.02(6) 4_655 4_655
C4 O6 Rb1 156.1(2) . 4_655
C4 O6 Rb2 93.6(2) . 4_655
C5 O7 V1 115.01(19) . .
C5 O8 Rb1 131.35(18) . 4_745
C6 O9 V1 116.11(17) . .
C7 O10 V2 113.44(17) . .
V2 O11 Rb1 143.62(10) . 4_645
C8 O11 Rb1 88.64(16) . 4_645
C8 O11 V2 115.40(18) . .
Rb1 O12 Rb2 104.41(6) 4_645 4_645
C8 O12 Rb1 92.20(18) . 4_645
C8 O12 Rb2 160.5(2) . 4_645
Rb1 O13 Rb2 150.75(8) . 4_655
Rb1 O13 H13A 93(3) . .
Rb1 O13 H13B 103(3) . .
Rb2 O13 H13A 59(3) 4_655 .
Rb2 O13 H13B 89(3) 4_655 .
V1 O13 Rb1 88.87(7) . .
V1 O13 Rb2 104.03(8) . 4_655
V1 O13 H13A 127(3) . .
V1 O13 H13B 130(3) . .
H13A O13 H13B 101(4) . .
Rb1 O14 Rb2 105.68(6) . .
V1 O14 Rb1 122.83(10) . .
V1 O14 Rb2 110.48(11) . .
Rb2 O15 H15A 64(4) 2_565 .
Rb2 O15 H15B 116(3) 2_565 .
V2 O15 Rb2 92.41(8) . 2_565
V2 O15 H15A 126(3) . .
V2 O15 H15B 127(3) . .
H15A O15 H15B 106(3) . .
Rb1 O16 Rb2 95.72(6) 2_665 2_565
V2 O16 Rb1 148.90(12) . 2_665
V2 O16 Rb2 115.35(10) . 2_565
Rb1 O17 H17A 65(3) 1_455 .
Rb1 O17 H17B 116(3) 1_455 .
Rb2 O17 Rb1 79.85(5) . 1_455
Rb2 O17 H17A 110(3) . .
Rb2 O17 H17B 149(3) . .
H17A O17 H17B 101(4) . .
Rb2 O18 H18A 89(3) 4_655 .
Rb2 O18 H18B 81(2) 4_655 .
H18A O18 H18B 107(4) . .
O1 C1 C2 117.5(3) . .
O2 C1 O1 123.3(3) . .
O2 C1 C2 119.0(3) . .
O3 C2 C1 111.2(2) . .
O3 C2 H2 107.0 . .
O3 C2 C3 110.1(2) . .
C1 C2 H2 107.0 . .
C1 C2 C3 114.1(2) . .
C3 C2 H2 107.0 . .
O4 C3 C2 108.9(2) . .
O4 C3 H3A 110.9 . .
O4 C3 C4 108.6(2) . .
C2 C3 H3A 110.9 . .
C2 C3 C4 106.4(2) . .
C4 C3 H3A 110.9 . .
O5 C4 Rb2 96.29(18) . 4_655
O5 C4 C3 115.6(2) . .
O6 C4 Rb2 66.87(18) . 4_655
O6 C4 O5 124.3(3) . .
O6 C4 C3 120.0(3) . .
C3 C4 Rb2 105.54(17) . 4_655
O7 C5 C6 115.9(3) . .
O8 C5 O7 124.4(3) . .
O8 C5 C6 119.6(3) . .
O9 C6 C5 109.4(2) . .
O9 C6 H6 108.4 . .
O9 C6 C7 112.3(2) . .
C5 C6 H6 108.4 . .
C5 C6 C7 109.8(2) . .
C7 C6 H6 108.4 . .
O10 C7 C6 112.6(2) . .
O10 C7 H7 108.0 . .
O10 C7 C8 110.5(2) . .
C6 C7 H7 108.0 . .
C8 C7 C6 109.7(2) . .
C8 C7 H7 108.0 . .
O11 C8 Rb1 68.28(15) . 4_645
O11 C8 C7 115.8(2) . .
O12 C8 Rb1 65.62(17) . 4_645
O12 C8 O11 123.9(3) . .
O12 C8 C7 120.3(3) . .
C7 C8 Rb1 148.45(18) . 4_645

loop_
_geom_bond_atom_site_label_1
_geom_bond_atom_site_label_2
_geom_bond_distance
_geom_bond_site_symmetry_2
Rb1 Rb2 4.3141(5) 1_655
Rb1 V1 3.9770(6) .
Rb1 O2 3.125(2) 1_655
Rb1 O6 2.896(2) 4_645
Rb1 O8 3.030(2) 4_755
Rb1 O11 3.044(2) 4_655
Rb1 O12 2.986(2) 4_655
Rb1 O13 3.452(2) .
Rb1 O14 2.870(2) .
Rb1 O16 2.863(2) 2_664
Rb1 O17 3.539(2) 1_655
Rb1 C8 3.276(3) 4_655
Rb2 O1 2.997(2) .
Rb2 O3 2.983(2) 4_645
Rb2 O6 3.357(3) 4_645
Rb2 O12 2.999(2) 4_655
Rb2 O13 3.513(2) 4_645
Rb2 O14 3.063(2) .
Rb2 O15 3.244(2) 2_564
Rb2 O16 2.954(2) 2_564
Rb2 O17 3.168(3) .
Rb2 O18 3.357(2) 4_645
Rb2 C2 3.590(3) 4_645
Rb2 C4 3.643(3) 4_645
V1 O1 2.018(2) .
V1 O3 2.275(2) .
V1 O7 1.988(2) .
V1 O9 1.948(2) .
V1 O13 2.043(2) .
V1 O14 1.607(2) .
V2 Rb2 3.9280(7) 2_565
V2 O4 2.200(2) .
V2 O5 2.001(2) .
V2 O10 1.964(2) .
V2 O11 1.987(2) .
V2 O15 2.083(2) .
V2 O16 1.616(2) .
O1 C1 1.275(4) .
O2 Rb1 3.125(2) 1_455
O2 C1 1.244(4) .
O3 Rb2 2.983(2) 4_655
O3 H3 0.828(19) .
O3 C2 1.428(4) .
O4 H4 0.815(19) .
O4 C3 1.421(3) .
O5 C4 1.292(3) .
O6 Rb1 2.896(2) 4_655
O6 Rb2 3.357(3) 4_655
O6 C4 1.219(4) .
O7 C5 1.291(3) .
O8 Rb1 3.030(2) 4_745
O8 C5 1.233(4) .
O9 C6 1.407(3) .
O10 C7 1.412(3) .
O11 Rb1 3.044(2) 4_645
O11 C8 1.285(4) .
O12 Rb1 2.986(2) 4_645
O12 Rb2 2.999(2) 4_645
O12 C8 1.238(3) .
O13 Rb2 3.513(2) 4_655
O13 H13A 0.817(19) .
O13 H13B 0.824(19) .
O15 Rb2 3.244(2) 2_565
O15 H15A 0.820(19) .
O15 H15B 0.827(18) .
O16 Rb1 2.863(2) 2_665
O16 Rb2 2.954(2) 2_565
O17 Rb1 3.539(2) 1_455
O17 H17A 0.842(19) .
O17 H17B 0.814(19) .
O18 Rb2 3.357(2) 4_655
O18 H18A 0.805(18) .
O18 H18B 0.832(18) .
C1 C2 1.521(4) .
C2 H2 1.0000 .
C2 C3 1.526(4) .
C3 H3A 1.0000 .
C3 C4 1.535(4) .
C4 Rb2 3.643(3) 4_655
C5 C6 1.519(4) .
C6 H6 1.0000 .
C6 C7 1.547(4) .
C7 H7 1.0000 .
C7 C8 1.529(4) .
C8 Rb1 3.276(3) 4_645

loop_
_geom_hbond_atom_site_label_D
_geom_hbond_atom_site_label_H
_geom_hbond_atom_site_label_A
_geom_hbond_distance_DH
_geom_hbond_distance_HA
_geom_hbond_distance_DA
_geom_hbond_angle_DHA
_geom_hbond_site_symmetry_A
O3 H3 O10 0.828(19) 1.87(2) 2.677(3) 165(5) .
O4 H4 O8 0.815(19) 1.74(2) 2.540(3) 165(4) 1_455
O13 H13A O17 0.817(19) 1.89(2) 2.703(3) 176(4) 4_655
O13 H13B O9 0.824(19) 1.722(19) 2.543(3) 175(4) 4_655
O15 H15A O12 0.820(19) 1.882(19) 2.685(3) 166(4) 3_456
O15 H15B O18 0.827(18) 1.888(19) 2.709(3) 171(4) 1_455
O17 H17A O2 0.842(19) 2.26(3) 3.012(3) 148(4) .
O17 H17B O2 0.814(19) 2.01(2) 2.784(3) 159(4) 4_545
O18 H18A O10 0.805(18) 2.03(2) 2.824(3) 168(4) .
O18 H18B O5 0.832(18) 1.916(18) 2.748(3) 179(4) 3_566

loop_
_geom_torsion_atom_site_label_1
_geom_torsion_atom_site_label_2
_geom_torsion_atom_site_label_3
_geom_torsion_atom_site_label_4
_geom_torsion
_geom_torsion_site_symmetry_1
_geom_torsion_site_symmetry_4
Rb1 V1 O1 Rb2 50.01(6) . .
Rb1 V1 O1 C1 -133.8(2) . .
Rb1 V1 O3 Rb2 -27.98(14) . 4_655
Rb1 V1 O3 C2 89.85(18) . .
Rb1 V1 O7 C5 -129.08(19) . .
Rb1 V1 O9 C6 79.6(2) . .
Rb1 V1 O13 Rb2 -153.46(9) . 4_655
Rb1 V1 O14 Rb2 -125.76(15) . .
Rb1 O2 C1 O1 -7.6(5) 1_455 .
Rb1 O2 C1 C2 168.42(18) 1_455 .
Rb1 O6 C4 Rb2 119.3(5) 4_655 4_655
Rb1 O6 C4 O5 -159.2(3) 4_655 .
Rb1 O6 C4 C3 24.1(7) 4_655 .
Rb1 O8 C5 O7 -130.8(2) 4_745 .
Rb1 O8 C5 C6 49.0(4) 4_745 .
Rb1 O11 C8 O12 -36.6(3) 4_645 .
Rb1 O11 C8 C7 145.7(2) 4_645 .
Rb1 O12 C8 O11 37.5(3) 4_645 .
Rb1 O12 C8 C7 -145.0(2) 4_645 .
Rb2 Rb1 V1 Rb2 -112.266(13) 1_655 .
Rb2 Rb1 V1 O1 -149.03(6) 1_655 .
Rb2 Rb1 V1 O3 124.87(9) 1_655 .
Rb2 Rb1 V1 O7 36.25(6) 1_655 .
Rb2 Rb1 V1 O9 -41.37(9) 1_655 .
Rb2 Rb1 V1 O13 128.57(8) 1_655 .
Rb2 Rb1 V1 O14 -74.05(13) 1_655 .
Rb2 Rb1 O13 Rb2 48.31(15) 1_655 4_655
Rb2 Rb1 O13 V1 -69.15(9) 1_655 .
Rb2 Rb1 O14 Rb2 -118.79(5) 1_655 .
Rb2 Rb1 O14 V1 113.36(12) 1_655 .
Rb2 V1 O1 C1 176.1(2) . .
Rb2 V1 O3 Rb2 -132.96(6) . 4_655
Rb2 V1 O3 C2 -15.12(19) . .
Rb2 V1 O7 C5 -68.4(2) . .
Rb2 V1 O9 C6 144.57(18) . .
Rb2 V1 O13 Rb1 -60.27(5) . .
Rb2 V1 O13 Rb2 146.28(4) . 4_655
Rb2 V1 O14 Rb1 125.76(15) . .
Rb2 V2 O4 C3 63.3(2) 2_565 .
Rb2 V2 O5 C4 -133.3(2) 2_565 .
Rb2 V2 O10 C7 115.45(17) 2_565 .
Rb2 V2 O11 Rb1 98.51(14) 2_565 4_645
Rb2 V2 O11 C8 -134.61(18) 2_565 .
Rb2 V2 O16 Rb1 177.3(3) 2_565 2_665
Rb2 O1 C1 O2 -10.0(4) . .
Rb2 O1 C1 C2 173.88(16) . .
Rb2 O3 C2 C1 134.32(19) 4_655 .
Rb2 O3 C2 C3 -98.3(2) 4_655 .
Rb2 O6 C4 O5 81.5(3) 4_655 .
Rb2 O6 C4 C3 -95.1(3) 4_655 .
Rb2 O12 C8 Rb1 148.6(6) 4_645 4_645
Rb2 O12 C8 O11 -173.9(4) 4_645 .
Rb2 O12 C8 C7 3.6(7) 4_645 .
V1 Rb1 O13 Rb2 117.46(17) . 4_655
V1 Rb1 O14 Rb2 127.85(16) . .
V1 O1 C1 O2 175.4(2) . .
V1 O1 C1 C2 -0.7(3) . .
V1 O3 C2 C1 9.2(3) . .
V1 O3 C2 C3 136.59(19) . .
V1 O7 C5 O8 164.2(2) . .
V1 O7 C5 C6 -15.6(3) . .
V1 O9 C6 C5 -5.8(3) . .
V1 O9 C6 C7 116.3(2) . .
V2 O4 C3 C2 109.6(2) . .
V2 O4 C3 C4 -5.9(3) . .
V2 O5 C4 Rb2 -115.12(17) . 4_655
V2 O5 C4 O6 178.7(2) . .
V2 O5 C4 C3 -4.5(4) . .
V2 O10 C7 C6 139.4(2) . .
V2 O10 C7 C8 16.5(3) . .
V2 O11 C8 Rb1 -151.67(15) . 4_645
V2 O11 C8 O12 171.7(2) . .
V2 O11 C8 C7 -5.9(3) . .
O1 Rb2 V1 Rb1 -129.74(8) . .
O1 Rb2 V1 O3 9.82(10) . .
O1 Rb2 V1 O7 164.90(13) . .
O1 Rb2 V1 O9 89.42(10) . .
O1 Rb2 V1 O13 -77.93(10) . .
O1 Rb2 V1 O14 -160.61(13) . .
O1 Rb2 O14 Rb1 -122.65(9) . .
O1 Rb2 O14 V1 12.26(8) . .
O1 Rb2 O17 Rb1 88.38(6) . 1_455
O1 V1 O3 Rb2 -125.38(10) . 4_655
O1 V1 O3 C2 -7.54(16) . .
O1 V1 O7 C5 68.9(4) . .
O1 V1 O9 C6 -166.93(19) . .
O1 V1 O13 Rb1 -107.38(7) . .
O1 V1 O13 Rb2 99.17(8) . 4_655
O1 V1 O14 Rb1 111.32(12) . .
O1 V1 O14 Rb2 -14.43(9) . .
O1 C1 C2 O3 -6.3(3) . .
O1 C1 C2 C3 -131.4(3) . .
O2 Rb1 V1 Rb2 -164.45(4) 1_655 .
O2 Rb1 V1 O1 158.79(7) 1_655 .
O2 Rb1 V1 O3 72.69(10) 1_655 .
O2 Rb1 V1 O7 -15.93(7) 1_655 .
O2 Rb1 V1 O9 -93.55(10) 1_655 .
O2 Rb1 V1 O13 76.39(9) 1_655 .
O2 Rb1 V1 O14 -126.23(14) 1_655 .
O2 Rb1 O13 Rb2 26.17(13) 1_655 4_655
O2 Rb1 O13 V1 -91.29(8) 1_655 .
O2 Rb1 O14 Rb2 177.93(7) 1_655 .
O2 Rb1 O14 V1 50.08(13) 1_655 .
O2 C1 C2 O3 177.5(2) . .
O2 C1 C2 C3 52.3(4) . .
O3 Rb2 V1 Rb1 96.28(4) 4_645 .
O3 Rb2 V1 O1 -133.98(9) 4_645 .
O3 Rb2 V1 O3 -124.16(7) 4_645 .
O3 Rb2 V1 O7 30.92(11) 4_645 .
O3 Rb2 V1 O9 -44.56(7) 4_645 .
O3 Rb2 V1 O13 148.09(8) 4_645 .
O3 Rb2 V1 O14 65.41(11) 4_645 .
O3 Rb2 O1 V1 47.60(8) 4_645 .
O3 Rb2 O1 C1 -127.8(2) 4_645 .
O3 Rb2 O14 Rb1 114.56(7) 4_645 .
O3 Rb2 O14 V1 -110.53(10) 4_645 .
O3 Rb2 O17 Rb1 -165.94(5) 4_645 1_455
O3 V1 O1 Rb2 -171.56(8) . .
O3 V1 O1 C1 4.6(2) . .
O3 V1 O7 C5 91.0(2) . .
O3 V1 O9 C6 -91.49(19) . .
O3 V1 O13 Rb1 177.58(8) . .
O3 V1 O13 Rb2 24.12(7) . 4_655
O3 V1 O14 Rb1 84.4(5) . .
O3 V1 O14 Rb2 -41.4(5) . .
O3 C2 C3 O4 -53.8(3) . .
O3 C2 C3 C4 63.1(3) . .
O4 V2 O5 C4 0.9(2) . .
O4 V2 O10 C7 -100.46(18) . .
O4 V2 O11 Rb1 -30.74(15) . 4_645
O4 V2 O11 C8 96.1(2) . .
O4 V2 O15 Rb2 -150.66(8) . 2_565
O4 V2 O16 Rb1 -177.3(4) . 2_665
O4 V2 O16 Rb2 5.4(6) . 2_565
O4 C3 C4 Rb2 111.6(2) . 4_655
O4 C3 C4 O5 6.6(4) . .
O4 C3 C4 O6 -176.5(3) . .
O5 V2 O4 C3 3.22(19) . .
O5 V2 O10 C7 -175.05(19) . .
O5 V2 O11 Rb1 -42.8(3) . 4_645
O5 V2 O11 C8 84.1(3) . .
O5 V2 O15 Rb2 -75.62(7) . 2_565
O5 V2 O16 Rb1 -123.6(2) . 2_665
O5 V2 O16 Rb2 59.07(11) . 2_565
O6 Rb1 V1 Rb2 -34.33(5) 4_645 .
O6 Rb1 V1 O1 -71.09(8) 4_645 .
O6 Rb1 V1 O3 -157.19(10) 4_645 .
O6 Rb1 V1 O7 114.19(8) 4_645 .
O6 Rb1 V1 O9 36.57(10) 4_645 .
O6 Rb1 V1 O13 -153.49(9) 4_645 .
O6 Rb1 V1 O14 3.89(14) 4_645 .
O6 Rb1 O13 Rb2 146.13(13) 4_645 4_655
O6 Rb1 O13 V1 28.67(10) 4_645 .
O6 Rb1 O14 Rb2 -47.87(7) 4_645 .
O6 Rb1 O14 V1 -175.72(15) 4_645 .
O6 Rb2 V1 Rb1 29.47(4) 4_645 .
O6 Rb2 V1 O1 159.21(8) 4_645 .
O6 Rb2 V1 O3 169.02(7) 4_645 .
O6 Rb2 V1 O7 -35.89(11) 4_645 .
O6 Rb2 V1 O9 -111.37(7) 4_645 .
O6 Rb2 V1 O13 81.28(8) 4_645 .
O6 Rb2 V1 O14 -1.40(11) 4_645 .
O6 Rb2 O1 V1 -21.58(9) 4_645 .
O6 Rb2 O1 C1 163.0(2) 4_645 .
O6 Rb2 O14 Rb1 43.46(6) 4_645 .
O6 Rb2 O14 V1 178.37(12) 4_645 .
O6 Rb2 O17 Rb1 161.09(10) 4_645 1_455
O7 V1 O1 Rb2 -148.6(3) . .
O7 V1 O1 C1 27.5(4) . .
O7 V1 O3 Rb2 61.05(9) . 4_655
O7 V1 O3 C2 178.89(17) . .
O7 V1 O9 C6 -1.23(18) . .
O7 V1 O13 Rb1 88.98(7) . .
O7 V1 O13 Rb2 -64.48(9) . 4_655
O7 V1 O14 Rb1 -73.69(12) . .
O7 V1 O14 Rb2 160.55(8) . .
O7 C5 C6 O9 14.0(3) . .
O7 C5 C6 C7 -109.6(3) . .
O8 Rb1 V1 Rb2 138.94(4) 4_755 .
O8 Rb1 V1 O1 102.18(7) 4_755 .
O8 Rb1 V1 O3 16.08(10) 4_755 .
O8 Rb1 V1 O7 -72.54(7) 4_755 .
O8 Rb1 V1 O9 -150.17(10) 4_755 .
O8 Rb1 V1 O13 19.78(9) 4_755 .
O8 Rb1 V1 O14 177.16(14) 4_755 .
O8 Rb1 O13 Rb2 -44.34(13) 4_755 4_655
O8 Rb1 O13 V1 -161.80(8) 4_755 .
O8 Rb1 O14 Rb2 124.27(7) 4_755 .
O8 Rb1 O14 V1 -3.58(17) 4_755 .
O8 C5 C6 O9 -165.8(2) . .
O8 C5 C6 C7 70.6(3) . .
O9 V1 O1 Rb2 -90.44(8) . .
O9 V1 O1 C1 85.7(2) . .
O9 V1 O3 Rb2 142.77(10) . 4_655
O9 V1 O3 C2 -99.40(17) . .
O9 V1 O7 C5 9.64(19) . .
O9 V1 O13 Rb1 159.9(2) . .
O9 V1 O13 Rb2 6.4(3) . 4_655
O9 V1 O14 Rb1 -158.12(10) . .
O9 V1 O14 Rb2 76.13(10) . .
O9 C6 C7 O10 -52.2(3) . .
O9 C6 C7 C8 71.2(3) . .
O10 V2 O4 C3 -89.55(19) . .
O10 V2 O5 C4 83.7(2) . .
O10 V2 O11 Rb1 -114.82(16) . 4_645
O10 V2 O11 C8 12.06(19) . .
O10 V2 O15 Rb2 -160.4(3) . 2_565
O10 V2 O16 Rb1 -30.1(2) . 2_665
O10 V2 O16 Rb2 152.57(9) . 2_565
O10 C7 C8 Rb1 83.2(4) . 4_645
O10 C7 C8 O11 -6.9(3) . .
O10 C7 C8 O12 175.3(3) . .
O11 Rb1 V1 Rb2 66.56(4) 4_655 .
O11 Rb1 V1 O1 29.80(7) 4_655 .
O11 Rb1 V1 O3 -56.30(10) 4_655 .
O11 Rb1 V1 O7 -144.92(7) 4_655 .
O11 Rb1 V1 O9 137.45(10) 4_655 .
O11 Rb1 V1 O13 -52.60(9) 4_655 .
O11 Rb1 V1 O14 104.77(14) 4_655 .
O11 Rb1 O13 Rb2 -113.15(14) 4_655 4_655
O11 Rb1 O13 V1 129.39(8) 4_655 .
O11 Rb1 O14 Rb2 46.85(7) 4_655 .
O11 Rb1 O14 V1 -81.00(13) 4_655 .
O11 V2 O4 C3 -172.2(2) . .
O11 V2 O5 C4 13.4(4) . .
O11 V2 O10 C7 -15.75(18) . .
O11 V2 O15 Rb2 126.22(7) . 2_565
O11 V2 O16 Rb1 55.1(2) . 2_665
O11 V2 O16 Rb2 -122.25(10) . 2_565
O12 Rb1 V1 Rb2 37.20(4) 4_655 .
O12 Rb1 V1 O1 0.44(7) 4_655 .
O12 Rb1 V1 O3 -85.66(10) 4_655 .
O12 Rb1 V1 O7 -174.28(7) 4_655 .
O12 Rb1 V1 O9 108.10(10) 4_655 .
O12 Rb1 V1 O13 -81.96(9) 4_655 .
O12 Rb1 V1 O14 75.42(14) 4_655 .
O12 Rb1 O13 Rb2 -155.18(15) 4_655 4_655
O12 Rb1 O13 V1 87.36(8) 4_655 .
O12 Rb1 O14 Rb2 30.36(6) 4_655 .
O12 Rb1 O14 V1 -97.49(13) 4_655 .
O12 Rb2 V1 Rb1 -36.86(4) 4_655 .
O12 Rb2 V1 O1 92.88(9) 4_655 .
O12 Rb2 V1 O3 102.69(8) 4_655 .
O12 Rb2 V1 O7 -102.22(12) 4_655 .
O12 Rb2 V1 O9 -177.70(8) 4_655 .
O12 Rb2 V1 O13 14.95(8) 4_655 .
O12 Rb2 V1 O14 -67.73(11) 4_655 .
O12 Rb2 O1 V1 -78.71(8) 4_655 .
O12 Rb2 O1 C1 105.9(3) 4_655 .
O12 Rb2 O14 Rb1 -30.87(6) 4_655 .
O12 Rb2 O14 V1 104.04(11) 4_655 .
O12 Rb2 O17 Rb1 49.73(8) 4_655 1_455
O13 Rb1 V1 Rb2 119.16(8) . .
O13 Rb1 V1 O1 82.40(10) . .
O13 Rb1 V1 O3 -3.70(12) . .
O13 Rb1 V1 O7 -92.32(10) . .
O13 Rb1 V1 O9 -169.94(12) . .
O13 Rb1 V1 O14 157.38(15) . .
O13 Rb1 O14 Rb2 112.85(9) . .
O13 Rb1 O14 V1 -15.00(10) . .
O13 Rb2 V1 Rb1 143.69(4) 4_645 .
O13 Rb2 V1 O1 -86.57(9) 4_645 .
O13 Rb2 V1 O3 -76.76(8) 4_645 .
O13 Rb2 V1 O7 78.33(11) 4_645 .
O13 Rb2 V1 O9 2.85(7) 4_645 .
O13 Rb2 V1 O13 -164.50(5) 4_645 .
O13 Rb2 V1 O14 112.82(11) 4_645 .
O13 Rb2 O1 V1 77.63(8) 4_645 .
O13 Rb2 O1 C1 -97.8(3) 4_645 .
O13 Rb2 O14 Rb1 166.55(8) 4_645 .
O13 Rb2 O14 V1 -58.54(10) 4_645 .
O13 Rb2 O17 Rb1 168.71(8) 4_645 1_455
O13 V1 O1 Rb2 109.39(8) . .
O13 V1 O1 C1 -74.5(2) . .
O13 V1 O3 Rb2 -31.25(9) . 4_655
O13 V1 O3 C2 86.59(18) . .
O13 V1 O7 C5 170.7(2) . .
O13 V1 O9 C6 -73.9(3) . .
O13 V1 O14 Rb1 19.59(13) . .
O13 V1 O14 Rb2 -106.17(9) . .
O14 Rb1 V1 Rb2 -38.22(13) . .
O14 Rb1 V1 O1 -74.98(14) . .
O14 Rb1 V1 O3 -161.08(16) . .
O14 Rb1 V1 O7 110.30(14) . .
O14 Rb1 V1 O9 32.68(16) . .
O14 Rb1 V1 O13 -157.38(15) . .
O14 Rb1 O13 Rb2 127.31(16) . 4_655
O14 Rb1 O13 V1 9.85(7) . .
O14 Rb2 V1 Rb1 30.87(10) . .
O14 Rb2 V1 O1 160.61(13) . .
O14 Rb2 V1 O3 170.42(12) . .
O14 Rb2 V1 O7 -34.50(14) . .
O14 Rb2 V1 O9 -109.97(12) . .
O14 Rb2 V1 O13 82.68(12) . .
O14 Rb2 O1 V1 -9.30(6) . .
O14 Rb2 O1 C1 175.3(3) . .
O14 Rb2 O17 Rb1 119.38(5) . 1_455
O14 V1 O1 Rb2 14.08(9) . .
O14 V1 O1 C1 -169.8(2) . .
O14 V1 O3 Rb2 -97.5(5) . 4_655
O14 V1 O3 C2 20.3(5) . .
O14 V1 O7 C5 -93.5(2) . .
O14 V1 O9 C6 99.4(2) . .
O14 V1 O13 Rb1 -13.54(9) . .
O14 V1 O13 Rb2 -167.00(10) . 4_655
O15 Rb2 V1 Rb1 -23.22(5) 2_564 .
O15 Rb2 V1 O1 106.51(9) 2_564 .
O15 Rb2 V1 O3 116.33(8) 2_564 .
O15 Rb2 V1 O7 -88.59(12) 2_564 .
O15 Rb2 V1 O9 -164.07(8) 2_564 .
O15 Rb2 V1 O13 28.58(9) 2_564 .
O15 Rb2 V1 O14 -54.09(11) 2_564 .
O15 Rb2 O1 V1 -94.05(9) 2_564 .
O15 Rb2 O1 C1 90.5(3) 2_564 .
O15 Rb2 O14 Rb1 -0.99(8) 2_564 .
O15 Rb2 O14 V1 133.92(9) 2_564 .
O15 Rb2 O17 Rb1 -23.15(10) 2_564 1_455
O15 V2 O4 C3 93.5(2) . .
O15 V2 O5 C4 -78.0(2) . .
O15 V2 O10 C7 -90.9(3) . .
O15 V2 O11 Rb1 47.47(16) . 4_645
O15 V2 O11 C8 174.4(2) . .
O15 V2 O16 Rb1 148.7(2) . 2_665
O15 V2 O16 Rb2 -28.59(11) . 2_565
O16 Rb1 V1 Rb2 -75.43(9) 2_664 .
O16 Rb1 V1 O1 -112.19(10) 2_664 .
O16 Rb1 V1 O3 161.71(12) 2_664 .
O16 Rb1 V1 O7 73.09(10) 2_664 .
O16 Rb1 V1 O9 -4.53(13) 2_664 .
O16 Rb1 V1 O13 165.41(11) 2_664 .
O16 Rb1 V1 O14 -37.21(16) 2_664 .
O16 Rb1 O14 Rb2 -76.78(9) 2_664 .
O16 Rb1 O14 V1 155.37(11) 2_664 .
O16 Rb2 V1 Rb1 -87.42(6) 2_564 .
O16 Rb2 V1 O1 42.31(9) 2_564 .
O16 Rb2 V1 O3 52.13(9) 2_564 .
O16 Rb2 V1 O7 -152.79(12) 2_564 .
O16 Rb2 V1 O9 131.73(8) 2_564 .
O16 Rb2 V1 O13 -35.62(9) 2_564 .
O16 Rb2 V1 O14 -118.29(11) 2_564 .
O16 Rb2 O1 V1 -148.21(7) 2_564 .
O16 Rb2 O1 C1 36.4(3) 2_564 .
O16 Rb2 O14 Rb1 -51.21(11) 2_564 .
O16 Rb2 O14 V1 83.70(12) 2_564 .
O16 Rb2 O17 Rb1 -21.15(5) 2_564 1_455
O16 V2 O4 C3 58.8(6) . .
O16 V2 O5 C4 -170.1(2) . .
O16 V2 O10 C7 85.40(19) . .
O16 V2 O11 Rb1 140.68(15) . 4_645
O16 V2 O11 C8 -92.4(2) . .
O16 V2 O15 Rb2 23.21(9) . 2_565
O17 Rb1 V1 Rb2 -107.33(4) 1_655 .
O17 Rb1 V1 O1 -144.09(7) 1_655 .
O17 Rb1 V1 O3 129.80(10) 1_655 .
O17 Rb1 V1 O7 41.19(7) 1_655 .
O17 Rb1 V1 O9 -36.44(10) 1_655 .
O17 Rb1 V1 O13 133.50(9) 1_655 .
O17 Rb1 V1 O14 -69.12(14) 1_655 .
O17 Rb1 O13 Rb2 74.92(14) 1_655 4_655
O17 Rb1 O13 V1 -42.54(8) 1_655 .
O17 Rb1 O14 Rb2 -129.88(8) 1_655 .
O17 Rb1 O14 V1 102.27(14) 1_655 .
O17 Rb2 V1 Rb1 -171.28(4) . .
O17 Rb2 V1 O1 -41.54(9) . .
O17 Rb2 V1 O3 -31.73(7) . .
O17 Rb2 V1 O7 123.36(11) . .
O17 Rb2 V1 O9 47.88(7) . .
O17 Rb2 V1 O13 -119.47(8) . .
O17 Rb2 V1 O14 157.85(11) . .
O17 Rb2 O1 V1 131.31(9) . .
O17 Rb2 O1 C1 -44.1(2) . .
O17 Rb2 O14 Rb1 -157.55(6) . .
O17 Rb2 O14 V1 -22.64(11) . .
O18 Rb2 V1 Rb1 124.32(8) 4_645 .
O18 Rb2 V1 O1 -105.94(11) 4_645 .
O18 Rb2 V1 O3 -96.13(10) 4_645 .
O18 Rb2 V1 O7 58.96(14) 4_645 .
O18 Rb2 V1 O9 -16.52(11) 4_645 .
O18 Rb2 V1 O13 176.13(11) 4_645 .
O18 Rb2 V1 O14 93.45(13) 4_645 .
O18 Rb2 O1 V1 121.97(9) 4_645 .
O18 Rb2 O1 C1 -53.4(3) 4_645 .
O18 Rb2 O14 Rb1 104.87(9) 4_645 .
O18 Rb2 O14 V1 -120.22(10) 4_645 .
O18 Rb2 O17 Rb1 -97.10(5) 4_645 1_455
C1 C2 C3 O4 71.9(3) . .
C1 C2 C3 C4 -171.1(2) . .
C2 Rb2 V1 Rb1 80.12(5) 4_645 .
C2 Rb2 V1 O1 -150.15(9) 4_645 .
C2 Rb2 V1 O3 -140.33(8) 4_645 .
C2 Rb2 V1 O7 14.75(12) 4_645 .
C2 Rb2 V1 O9 -60.73(8) 4_645 .
C2 Rb2 V1 O13 131.92(9) 4_645 .
C2 Rb2 V1 O14 49.25(11) 4_645 .
C2 Rb2 O1 V1 27.29(8) 4_645 .
C2 Rb2 O1 C1 -148.1(2) 4_645 .
C2 Rb2 O14 Rb1 105.00(9) 4_645 .
C2 Rb2 O14 V1 -120.09(12) 4_645 .
C2 Rb2 O17 Rb1 174.73(5) 4_645 1_455
C2 C3 C4 Rb2 -5.5(2) . 4_655
C2 C3 C4 O5 -110.6(3) . .
C2 C3 C4 O6 66.4(4) . .
C4 Rb2 V1 Rb1 46.59(5) 4_645 .
C4 Rb2 V1 O1 176.32(9) 4_645 .
C4 Rb2 V1 O3 -173.86(8) 4_645 .
C4 Rb2 V1 O7 -18.78(12) 4_645 .
C4 Rb2 V1 O9 -94.26(8) 4_645 .
C4 Rb2 V1 O13 98.39(8) 4_645 .
C4 Rb2 V1 O14 15.72(11) 4_645 .
C4 Rb2 O1 V1 -4.23(10) 4_645 .
C4 Rb2 O1 C1 -179.6(2) 4_645 .
C4 Rb2 O14 Rb1 62.11(7) 4_645 .
C4 Rb2 O14 V1 -162.98(12) 4_645 .
C4 Rb2 O17 Rb1 -169.25(8) 4_645 1_455
C5 C6 C7 O10 69.7(3) . .
C5 C6 C7 C8 -166.9(2) . .
C6 C7 C8 Rb1 -41.5(4) . 4_645
C6 C7 C8 O11 -131.6(3) . .
C6 C7 C8 O12 50.7(4) . .
C8 Rb1 V1 Rb2 56.80(5) 4_655 .
C8 Rb1 V1 O1 20.04(8) 4_655 .
C8 Rb1 V1 O3 -66.06(10) 4_655 .
C8 Rb1 V1 O7 -154.68(8) 4_655 .
C8 Rb1 V1 O9 127.69(10) 4_655 .
C8 Rb1 V1 O13 -62.36(9) 4_655 .
C8 Rb1 V1 O14 95.02(14) 4_655 .
C8 Rb1 O13 Rb2 -131.64(15) 4_655 4_655
C8 Rb1 O13 V1 110.90(9) 4_655 .
C8 Rb1 O14 Rb2 44.81(7) 4_655 .
C8 Rb1 O14 V1 -83.04(13) 4_655 .
